data_2312476
loop_
_publ_author_name
'Domasevitch, Kostiantyn V.'
'Krautscheid, Harald'

_publ_section_title
;
 Two metastable high hydrates of energetic material
 3,3',5,5'-tetranitro-4,4'-bipyrazole.
;
_journal_coeditor_code VP3035
_journal_issue 5
_journal_name_full 'Acta crystallographica. Section C, Structural chemistry'
_journal_paper_doi 10.1107/S2053229624003346
_journal_volume 80
_journal_year 2024
_chemical_formula_iupac 'C6 H2 N8 O8, 4H2 O'
_chemical_formula_moiety 'C6 H2 N8 O8, 4(H2 O)'
_chemical_formula_sum 'C6 H10 N8 O12'
_chemical_formula_weight 386.22
_chemical_name_systematic
;
3,3',5,5'-Tetranitro-4,4'-bipyrazole tetrahydrate
;
_space_group_crystal_system orthorhombic
_space_group_IT_number 61
_space_group_name_Hall '-P 2ac 2ab'
_space_group_name_H-M_alt 'P b c a'
_atom_sites_solution_hydrogens difmap
_atom_sites_solution_primary direct
_atom_sites_solution_secondary difmap
_audit_creation_method SHELXL-2019/3
_cell_angle_alpha 90
_cell_angle_beta 90
_cell_angle_gamma 90
_cell_formula_units_Z 8
_cell_length_a 21.4196(8)
_cell_length_b 6.1927(2)
_cell_length_c 21.9265(8)
_cell_measurement_reflns_used 14295
_cell_measurement_temperature 183(2)
_cell_measurement_theta_max 79.70
_cell_measurement_theta_min 4.03
_cell_volume 2908.44(18)
_computing_cell_refinement
;
X-AREA (Stoe & Cie, 2016)
;
_computing_data_collection
;
X-AREA (Stoe & Cie, 2016)
;
_computing_data_reduction
;
X-AREA (Stoe & Cie, 2016)
;
_computing_molecular_graphics
;
DIAMOND (Brandenburg, 1999)
;
_computing_publication_material
;
WinGX (Farrugia, 2012)
;
_computing_structure_refinement
;
SHELXL2019 (Sheldrick, 2015)
;
_computing_structure_solution
;
SHELXS97 (Sheldrick, 2008)
;
_diffrn_ambient_temperature 183(2)
_diffrn_detector Pilatus300K
_diffrn_detector_area_resol_mean 5.81
_diffrn_measured_fraction_theta_full 0.988
_diffrn_measured_fraction_theta_max 0.982
_diffrn_measurement_device 'Eulerian 4-circle diffractometer'
_diffrn_measurement_device_type 'STOE STADIVARI'
_diffrn_measurement_method 'rotation method, \w scans'
_diffrn_radiation_monochromator 'Graded multilayer mirror'
_diffrn_radiation_probe x-ray
_diffrn_radiation_type 'Cu K\a'
_diffrn_radiation_wavelength 1.54186
_diffrn_reflns_av_R_equivalents 0.0376
_diffrn_reflns_av_unetI/netI 0.0467
_diffrn_reflns_limit_h_max 27
_diffrn_reflns_limit_h_min -26
_diffrn_reflns_limit_k_max 2
_diffrn_reflns_limit_k_min -7
_diffrn_reflns_limit_l_max 25
_diffrn_reflns_limit_l_min -27
_diffrn_reflns_number 20365
_diffrn_reflns_theta_full 67.686
_diffrn_reflns_theta_max 79.804
_diffrn_reflns_theta_min 4.032
_diffrn_source 'GeniX 3D HF Cu'
_diffrn_source_current 0.600
_diffrn_source_power 0.030
_diffrn_source_voltage 50
_exptl_absorpt_coefficient_mu 1.534
_exptl_absorpt_correction_T_max 0.9269
_exptl_absorpt_correction_T_min 0.7711
_exptl_absorpt_correction_type multi-scan
_exptl_absorpt_process_details
;
(LANA; Koziskova <i>et al.</i>,  2016)
;
_exptl_crystal_colour colorless
_exptl_crystal_density_diffrn 1.764
_exptl_crystal_description needle
_exptl_crystal_F_000 1584
_exptl_crystal_size_max 0.100
_exptl_crystal_size_mid 0.070
_exptl_crystal_size_min 0.050
_refine_diff_density_max 0.203
_refine_diff_density_min -0.229
_refine_ls_extinction_coef 0.00205(15)
_refine_ls_extinction_expression Fc^*^=kFc[1+0.001xFc^2^\l^3^/sin(2\q)]^-1/4^
_refine_ls_extinction_method
;
SHELXL2019 (Sheldrick, 2015)
;
_refine_ls_goodness_of_fit_ref 0.903
_refine_ls_hydrogen_treatment refall
_refine_ls_matrix_type full
_refine_ls_number_parameters 276
_refine_ls_number_reflns 3101
_refine_ls_number_restraints 32
_refine_ls_restrained_S_all 0.901
_refine_ls_R_factor_all 0.0490
_refine_ls_R_factor_gt 0.0352
_refine_ls_shift/su_max 0.000
_refine_ls_shift/su_mean 0.000
_refine_ls_structure_factor_coef Fsqd
_refine_ls_weighting_details 'w=1/[\s^2^(Fo^2^)+(0.0519P)^2^] where P=(Fo^2^+2Fc^2^)/3'
_refine_ls_weighting_scheme calc
_refine_ls_wR_factor_gt 0.0857
_refine_ls_wR_factor_ref 0.0923
_reflns_number_gt 2195
_reflns_number_total 3101
_reflns_threshold_expression 'I > 2\s(I)'
_cod_data_source_file vp3035sup1.cif
_cod_data_source_block 1
_cod_database_code 2312476
_shelx_space_group_comment
;
The symmetry employed for this shelxl refinement is uniquely defined
by the following loop, which should always be used as a source of
symmetry information in preference to the above space-group names.
They are only intended as comments.
;
_shelx_estimated_absorpt_t_min 0.862
_shelx_estimated_absorpt_t_max 0.927

loop_
_space_group_symop_operation_xyz
'x, y, z'
'-x+1/2, -y, z+1/2'
'-x, y+1/2, -z+1/2'
'x+1/2, -y+1/2, -z'
'-x, -y, -z'
'x-1/2, y, -z-1/2'
'x, -y-1/2, z-1/2'
'-x-1/2, y-1/2, z'

loop_
_atom_site_type_symbol
_atom_site_label
_atom_site_fract_x
_atom_site_fract_y
_atom_site_fract_z
_atom_site_U_iso_or_equiv
_atom_site_adp_type
_atom_site_calc_flag
_atom_site_occupancy
_atom_site_disorder_assembly
_atom_site_disorder_group
O O1 0.14098(7) 0.6584(2) 0.57023(6) 0.0348(3) Uani d 1 . .
O O2 0.06762(7) 0.4647(2) 0.52816(6) 0.0344(3) Uani d 1 . .
O O3 0.25768(7) 0.5011(3) 0.29894(7) 0.0392(3) Uani d 1 . .
O O4 0.16120(7) 0.4025(3) 0.28851(6) 0.0382(3) Uani d 1 . .
O O5 -0.00180(7) 0.7610(3) 0.28928(7) 0.0383(3) Uani d 1 . .
O O6 0.09120(7) 0.8045(2) 0.32791(6) 0.0336(3) Uani d 1 . .
O O7 0.02799(7) -0.1219(2) 0.44849(6) 0.0360(3) Uani d 1 . .
O O8 0.11324(7) 0.0525(2) 0.47155(7) 0.0390(3) Uani d 1 . .
N N1 0.21495(8) 0.6041(3) 0.47257(7) 0.0268(3) Uani d 1 . .
N N2 0.24037(7) 0.5836(3) 0.41701(7) 0.0266(3) Uani d 1 . .
N N3 0.11831(8) 0.5552(3) 0.52746(7) 0.0266(3) Uani d 1 . .
N N4 0.20511(8) 0.4678(3) 0.31930(7) 0.0285(3) Uani d 1 . .
N N5 -0.01516(7) 0.3807(3) 0.34525(7) 0.0270(3) Uani d 1 . .
N N6 -0.01111(7) 0.1998(2) 0.37827(7) 0.0267(3) Uani d 1 . .
N N7 0.04235(8) 0.7030(3) 0.32128(7) 0.0283(3) Uani d 1 . .
N N8 0.06291(8) 0.0349(3) 0.44517(7) 0.0280(3) Uani d 1 . .
C C1 0.15489(8) 0.5422(3) 0.47268(8) 0.0243(3) Uani d 1 . .
C C2 0.13753(8) 0.4775(3) 0.41480(7) 0.0234(3) Uani d 1 . .
C C3 0.19343(8) 0.5102(3) 0.38276(7) 0.0243(3) Uani d 1 . .
C C4 0.03595(8) 0.5028(3) 0.35335(7) 0.0240(3) Uani d 1 . .
C C5 0.07673(8) 0.4020(3) 0.39341(7) 0.0234(3) Uani d 1 . .
C C6 0.04372(8) 0.2129(3) 0.40688(7) 0.0235(3) Uani d 1 . .
O O1W 0.28405(7) 0.7280(2) 0.56554(6) 0.0330(3) Uani d 1 . .
O O2W 0.37886(7) 0.5771(3) 0.64017(7) 0.0385(3) Uani d 1 . .
O O3W 0.21480(8) 0.7967(3) 0.67571(7) 0.0364(3) Uani d 1 . .
O O4W 0.12499(8) 0.4908(3) 0.70570(7) 0.0361(3) Uani d 1 . .
H H1N 0.2402(13) 0.644(5) 0.5067(10) 0.060(9) Uiso d 1 . .
H H2N -0.0520(12) 0.431(5) 0.3242(13) 0.071(10) Uiso d 1 . .
H H1 0.2626(13) 0.751(5) 0.5985(10) 0.065(10) Uiso d 1 . .
H H2 0.3174(11) 0.661(5) 0.5777(13) 0.055(9) Uiso d 1 . .
H H3 0.4142(12) 0.517(5) 0.6312(15) 0.074(11) Uiso d 1 . .
H H4 0.3835(17) 0.697(5) 0.6616(15) 0.097(13) Uiso d 1 . .
H H5 0.2375(17) 0.851(7) 0.7040(14) 0.102(14) Uiso d 1 . .
H H6 0.1853(12) 0.892(4) 0.6691(13) 0.067(10) Uiso d 1 . .
H H7 0.1577(13) 0.570(5) 0.6966(16) 0.084(12) Uiso d 1 . .
H H8 0.127(2) 0.474(7) 0.7456(11) 0.130(17) Uiso d 1 . .

loop_
_atom_site_aniso_label
_atom_site_aniso_U_11
_atom_site_aniso_U_22
_atom_site_aniso_U_33
_atom_site_aniso_U_12
_atom_site_aniso_U_13
_atom_site_aniso_U_23
O1 0.0352(8) 0.0409(9) 0.0284(6) 0.0001(6) -0.0029(5) -0.0098(5)
O2 0.0297(8) 0.0396(9) 0.0340(7) -0.0074(6) 0.0051(6) -0.0027(5)
O3 0.0309(8) 0.0486(10) 0.0383(7) -0.0059(6) 0.0113(6) -0.0026(6)
O4 0.0352(9) 0.0482(10) 0.0312(7) -0.0031(6) -0.0007(6) -0.0073(5)
O5 0.0353(8) 0.0393(9) 0.0402(8) 0.0038(6) -0.0093(6) 0.0113(6)
O6 0.0324(8) 0.0314(8) 0.0370(7) -0.0056(5) 0.0016(6) 0.0063(5)
O7 0.0411(9) 0.0247(8) 0.0421(7) -0.0071(6) 0.0053(6) 0.0024(5)
O8 0.0345(8) 0.0344(9) 0.0481(8) 0.0002(6) -0.0106(6) 0.0082(6)
N1 0.0266(8) 0.0261(8) 0.0278(7) -0.0022(6) -0.0003(6) -0.0002(5)
N2 0.0240(8) 0.0267(9) 0.0292(7) -0.0024(6) 0.0008(6) 0.0019(5)
N3 0.0283(8) 0.0256(9) 0.0259(7) 0.0016(6) -0.0011(6) 0.0000(5)
N4 0.0272(8) 0.0292(9) 0.0289(7) 0.0003(6) 0.0034(6) -0.0003(5)
N5 0.0253(8) 0.0265(9) 0.0291(7) 0.0000(6) -0.0001(6) -0.0001(5)
N6 0.0251(8) 0.0228(8) 0.0321(7) -0.0006(5) -0.0007(6) -0.0003(5)
N7 0.0290(8) 0.0289(9) 0.0270(7) 0.0016(6) 0.0016(6) 0.0023(5)
N8 0.0296(8) 0.0246(9) 0.0299(7) -0.0004(6) 0.0026(6) 0.0001(5)
C1 0.0238(9) 0.0229(9) 0.0263(8) -0.0003(6) 0.0016(6) 0.0010(6)
C2 0.0251(9) 0.0203(9) 0.0248(7) -0.0007(6) 0.0011(6) 0.0017(5)
C3 0.0238(9) 0.0237(9) 0.0254(8) -0.0004(6) 0.0010(6) -0.0001(6)
C4 0.0257(9) 0.0224(10) 0.0238(7) -0.0005(6) 0.0007(6) 0.0008(5)
C5 0.0227(9) 0.0237(9) 0.0239(7) 0.0014(6) 0.0003(6) -0.0003(5)
C6 0.0234(8) 0.0212(9) 0.0261(8) 0.0000(6) -0.0003(6) 0.0003(5)
O1W 0.0296(8) 0.0383(9) 0.0312(7) -0.0018(6) -0.0023(5) -0.0008(5)
O2W 0.0308(8) 0.0362(9) 0.0484(8) 0.0016(6) -0.0038(6) -0.0076(6)
O3W 0.0344(8) 0.0396(9) 0.0353(7) -0.0019(6) -0.0040(6) -0.0034(5)
O4W 0.0351(8) 0.0388(9) 0.0344(7) -0.0054(6) -0.0034(6) 0.0024(6)

loop_
_atom_type_symbol
_atom_type_description
_atom_type_scat_dispersion_real
_atom_type_scat_dispersion_imag
_atom_type_scat_source
C C 0.0181 0.0091 'International Tables Vol C Tables 4.2.6.8 and 6.1.1.4'
H H 0.0000 0.0000 'International Tables Vol C Tables 4.2.6.8 and 6.1.1.4'
N N 0.0311 0.0180 'International Tables Vol C Tables 4.2.6.8 and 6.1.1.4'
O O 0.0492 0.0322 'International Tables Vol C Tables 4.2.6.8 and 6.1.1.4'

loop_
_geom_angle_atom_site_label_1
_geom_angle_atom_site_label_2
_geom_angle_atom_site_label_3
_geom_angle_site_symmetry_1
_geom_angle_site_symmetry_3
_geom_angle
_geom_angle_publ_flag
N2 N1 C1 . . 111.34(14) ?
N2 N1 H1N . . 120.4(17) ?
C1 N1 H1N . . 127.9(17) ?
C3 N2 N1 . . 103.74(14) ?
O2 N3 O1 . . 125.27(16) ?
O2 N3 C1 . . 118.00(15) ?
O1 N3 C1 . . 116.74(15) ?
O4 N4 O3 . . 123.93(16) ?
O4 N4 C3 . . 117.35(16) ?
O3 N4 C3 . . 118.71(16) ?
N6 N5 C4 . . 110.35(15) ?
N6 N5 H2N . . 125.7(19) ?
C4 N5 H2N . . 123(2) ?
C6 N6 N5 . . 105.11(15) ?
O6 N7 O5 . . 124.88(17) ?
O6 N7 C4 . . 117.78(16) ?
O5 N7 C4 . . 117.33(16) ?
O7 N8 O8 . . 125.24(17) ?
O7 N8 C6 . . 117.68(16) ?
O8 N8 C6 . . 117.09(16) ?
N1 C1 C2 . . 109.82(15) ?
N1 C1 N3 . . 120.54(15) ?
C2 C1 N3 . . 129.62(16) ?
C1 C2 C3 . . 100.85(15) ?
C1 C2 C5 . . 128.86(16) ?
C3 C2 C5 . . 130.27(15) ?
N2 C3 C2 . . 114.24(15) ?
N2 C3 N4 . . 118.40(16) ?
C2 C3 N4 . . 127.34(16) ?
N5 C4 C5 . . 110.10(16) ?
N5 C4 N7 . . 120.07(16) ?
C5 C4 N7 . . 129.82(17) ?
C4 C5 C6 . . 101.07(15) ?
C4 C5 C2 . . 128.37(16) ?
C6 C5 C2 . . 130.56(16) ?
N6 C6 C5 . . 113.37(15) ?
N6 C6 N8 . . 118.48(16) ?
C5 C6 N8 . . 128.11(16) ?
H1 O1W H2 . . 105(3) ?
H3 O2W H4 . . 112(3) ?
H5 O3W H6 . . 105(4) ?
H7 O4W H8 . . 105(3) ?

loop_
_geom_bond_atom_site_label_1
_geom_bond_atom_site_label_2
_geom_bond_site_symmetry_2
_geom_bond_distance
_geom_bond_publ_flag
O1 N3 . 1.2343(19) ?
O2 N3 . 1.222(2) ?
O3 N4 . 1.229(2) ?
O4 N4 . 1.226(2) ?
O5 N7 . 1.231(2) ?
O6 N7 . 1.229(2) ?
O7 N8 . 1.228(2) ?
O8 N8 . 1.228(2) ?
N1 N2 . 1.340(2) ?
N1 C1 . 1.342(2) ?
N1 H1N . 0.96(2) ?
N2 C3 . 1.335(2) ?
N3 C1 . 1.436(2) ?
N4 C3 . 1.438(2) ?
N5 N6 . 1.337(2) ?
N5 C4 . 1.342(2) ?
N5 H2N . 0.97(2) ?
N6 C6 . 1.334(2) ?
N7 C4 . 1.432(2) ?
N8 C6 . 1.445(2) ?
C1 C2 . 1.382(2) ?
C2 C3 . 1.403(2) ?
C2 C5 . 1.461(2) ?
C4 C5 . 1.387(2) ?
C5 C6 . 1.399(2) ?
O1W H1 . 0.87(2) ?
O1W H2 . 0.87(2) ?
O2W H3 . 0.87(2) ?
O2W H4 . 0.88(2) ?
O3W H5 . 0.86(2) ?
O3W H6 . 0.88(2) ?
O4W H7 . 0.88(2) ?
O4W H8 . 0.88(2) ?

loop_
_geom_hbond_atom_site_label_D
_geom_hbond_atom_site_label_H
_geom_hbond_atom_site_label_A
_geom_hbond_site_symmetry_A
_geom_hbond_distance_DH
_geom_hbond_distance_HA
_geom_hbond_distance_DA
_geom_hbond_angle_DHA
_geom_hbond_publ_flag
N1 H1N O1W . 0.96(2) 1.68(2) 2.634(2) 177(3) yes
N5 H2N O4W 5_566 0.97(2) 1.76(2) 2.723(2) 172(3) yes
O1W H1 O3W . 0.87(2) 2.00(2) 2.866(2) 178(3) yes
O1W H2 O2W . 0.87(2) 1.97(2) 2.771(2) 153(3) yes
O2W H3 N6 4_556 0.87(2) 2.10(2) 2.942(2) 164(3) yes
O2W H4 O4W 8_665 0.88(2) 2.07(2) 2.939(2) 168(3) yes
O3W H5 O3 7_576 0.86(2) 2.31(3) 3.116(2) 156(4) yes
O3W H6 O2W 8_665 0.88(2) 1.90(2) 2.766(2) 170(3) yes
O4W H7 O3W . 0.88(2) 1.92(2) 2.779(2) 166(3) yes
O4W H8 O4 7_566 0.88(2) 2.62(4) 3.136(2) 118(3) yes
O4W H8 O6 7_576 0.88(2) 2.39(4) 3.051(2) 132(4) yes

loop_
_geom_torsion_atom_site_label_1
_geom_torsion_atom_site_label_2
_geom_torsion_atom_site_label_3
_geom_torsion_atom_site_label_4
_geom_torsion_site_symmetry_1
_geom_torsion_site_symmetry_2
_geom_torsion_site_symmetry_3
_geom_torsion_site_symmetry_4
_geom_torsion
_geom_torsion_publ_flag
C1 N1 N2 C3 . . . . 1.0(2) ?
C4 N5 N6 C6 . . . . -0.10(19) ?
N2 N1 C1 C2 . . . . -0.5(2) ?
N2 N1 C1 N3 . . . . -178.74(15) ?
O2 N3 C1 N1 . . . . -168.07(16) ?
O1 N3 C1 N1 . . . . 12.1(2) ?
O2 N3 C1 C2 . . . . 14.1(3) ?
O1 N3 C1 C2 . . . . -165.77(18) ?
N1 C1 C2 C3 . . . . -0.23(19) ?
N3 C1 C2 C3 . . . . 177.82(18) ?
N1 C1 C2 C5 . . . . -178.66(17) ?
N3 C1 C2 C5 . . . . -0.6(3) ?
N1 N2 C3 C2 . . . . -1.2(2) ?
N1 N2 C3 N4 . . . . -179.43(16) ?
C1 C2 C3 N2 . . . . 0.9(2) ?
C5 C2 C3 N2 . . . . 179.30(18) ?
C1 C2 C3 N4 . . . . 178.95(18) ?
C5 C2 C3 N4 . . . . -2.7(3) ?
O4 N4 C3 N2 . . . . -179.33(17) ?
O3 N4 C3 N2 . . . . -0.2(3) ?
O4 N4 C3 C2 . . . . 2.7(3) ?
O3 N4 C3 C2 . . . . -178.14(18) ?
N6 N5 C4 C5 . . . . 0.1(2) ?
N6 N5 C4 N7 . . . . 178.71(14) ?
O6 N7 C4 N5 . . . . -176.65(16) ?
O5 N7 C4 N5 . . . . 3.7(2) ?
O6 N7 C4 C5 . . . . 1.7(3) ?
O5 N7 C4 C5 . . . . -177.98(18) ?
N5 C4 C5 C6 . . . . -0.02(19) ?
N7 C4 C5 C6 . . . . -178.48(17) ?
N5 C4 C5 C2 . . . . 179.92(16) ?
N7 C4 C5 C2 . . . . 1.5(3) ?
C1 C2 C5 C4 . . . . 112.2(2) ?
C3 C2 C5 C4 . . . . -65.7(3) ?
C1 C2 C5 C6 . . . . -67.8(3) ?
C3 C2 C5 C6 . . . . 114.2(2) ?
N5 N6 C6 C5 . . . . 0.1(2) ?
N5 N6 C6 N8 . . . . -177.89(14) ?
C4 C5 C6 N6 . . . . -0.04(19) ?
C2 C5 C6 N6 . . . . -179.98(17) ?
C4 C5 C6 N8 . . . . 177.70(17) ?
C2 C5 C6 N8 . . . . -2.2(3) ?
O7 N8 C6 N6 . . . . 1.3(2) ?
O8 N8 C6 N6 . . . . -179.11(16) ?
O7 N8 C6 C5 . . . . -176.33(17) ?
O8 N8 C6 C5 . . . . 3.3(3) ?

_cod_database_fobs_code 2312476
